data_7018439
loop_
_publ_author_name
'Andrews, Michael B.'
'Cahill, Christopher L.'

_publ_section_title
;
 Utilizing hydrogen bonds and halogen-halogen interactions in the design
 of uranyl hybrid materials.
;
_journal_issue 14
_journal_name_full 'Dalton transactions (Cambridge, England : 2003)'
_journal_page_first 3911
_journal_page_last 3914
_journal_paper_doi 10.1039/c2dt11985d
_journal_volume 41
_journal_year 2012
_chemical_formula_sum 'C10 H10 Br4 I2 N2 O2 U'
_chemical_formula_weight 1001.67
_chemical_name_systematic
;
?
;
_space_group_IT_number 2
_symmetry_cell_setting triclinic
_symmetry_space_group_name_Hall '-P 1'
_symmetry_space_group_name_H-M 'P -1'
_atom_sites_solution_hydrogens geom
_atom_sites_solution_primary direct
_atom_sites_solution_secondary difmap
_audit_creation_method SHELXL-97
_cell_angle_alpha 87.1710(10)
_cell_angle_beta 70.3080(10)
_cell_angle_gamma 71.2250(10)
_cell_formula_units_Z 1
_cell_length_a 7.8092(3)
_cell_length_b 8.4706(3)
_cell_length_c 8.8452(3)
_cell_measurement_reflns_used 4739
_cell_measurement_temperature 293(2)
_cell_measurement_theta_max 28.88
_cell_measurement_theta_min 2.45
_cell_volume 520.42(3)
_computing_cell_refinement 'SAINTPLUS (Bruker AXS, 2005)'
_computing_data_collection 'APEX II (Bruker AXS, 2005)'
_computing_data_reduction 'SAINTPLUS (Bruker AXS, 2005)'
_computing_molecular_graphics 'Crystal Maker (Palmer 2009)'
_computing_publication_material 'WINGX (Farrugia, 1998)'
_computing_structure_refinement 'SHELXL-97 (Sheldrick, 2008)'
_computing_structure_solution 'SIR92 (Gualardi, 1993)'
_diffrn_ambient_temperature 293(2)
_diffrn_measured_fraction_theta_full 0.991
_diffrn_measured_fraction_theta_max 0.931
_diffrn_measurement_device_type 'Bruker APEX II CCD'
_diffrn_measurement_method 'phi and omega scans'
_diffrn_radiation_monochromator graphite
_diffrn_radiation_source 'fine-focus sealed tube'
_diffrn_radiation_type MoK\a
_diffrn_radiation_wavelength 0.71073
_diffrn_reflns_av_R_equivalents 0.0435
_diffrn_reflns_av_sigmaI/netI 0.0481
_diffrn_reflns_limit_h_max 10
_diffrn_reflns_limit_h_min -11
_diffrn_reflns_limit_k_max 8
_diffrn_reflns_limit_k_min -11
_diffrn_reflns_limit_l_max 12
_diffrn_reflns_limit_l_min -12
_diffrn_reflns_number 10344
_diffrn_reflns_theta_full 25.00
_diffrn_reflns_theta_max 30.22
_diffrn_reflns_theta_min 2.45
_exptl_absorpt_coefficient_mu 18.444
_exptl_absorpt_correction_T_max 0.7660
_exptl_absorpt_correction_T_min 0.3705
_exptl_absorpt_correction_type empirical
_exptl_absorpt_process_details 'SADABS, Sheldrick (2008)'
_exptl_crystal_colour Yellow
_exptl_crystal_density_diffrn 3.196
_exptl_crystal_density_method 'not measured'
_exptl_crystal_description Rod
_exptl_crystal_F_000 438
_exptl_crystal_size_max 0.065
_exptl_crystal_size_mid 0.023
_exptl_crystal_size_min 0.017
_refine_diff_density_max 1.286
_refine_diff_density_min -1.524
_refine_diff_density_rms 0.177
_refine_ls_extinction_method none
_refine_ls_goodness_of_fit_ref 1.036
_refine_ls_hydrogen_treatment constr
_refine_ls_matrix_type full
_refine_ls_number_parameters 97
_refine_ls_number_reflns 2879
_refine_ls_number_restraints 0
_refine_ls_restrained_S_all 1.036
_refine_ls_R_factor_all 0.0512
_refine_ls_R_factor_gt 0.0353
_refine_ls_shift/su_max 0.000
_refine_ls_shift/su_mean 0.000
_refine_ls_structure_factor_coef Fsqd
_refine_ls_weighting_details 'calc w=1/[\s^2^(Fo^2^)+(0.0215P)^2^+0.8792P] where P=(Fo^2^+2Fc^2^)/3'
_refine_ls_weighting_scheme calc
_refine_ls_wR_factor_gt 0.0673
_refine_ls_wR_factor_ref 0.0727
_reflns_number_gt 2353
_reflns_number_total 2879
_reflns_threshold_expression >2\s(I)
_cod_data_source_file c2dt11985d.txt
_cod_data_source_block Compound6
_cod_depositor_comments
;
The following automatic conversions were performed:

'_symmetry_cell_setting' value 'Triclinic' changed to 'triclinic'
according to /home/saulius/struct/CIF-dictionaries/cif_core.dic
dictionary named 'cif_core.dic' version 2.4.1 from 2010-06-29.

Automatic conversion script
Id: cif_fix_values 1715 2011-07-08 13:25:40Z adriana 

The following automatic conversions were performed:

'_refine_ls_hydrogen_treatment' value 'constr.' was replaced with the
value 'constr' as specified in the replacement file
'src/cod-tools/trunk/data/replacement-values/replacement_values.lst'.

Automatic conversion script
Id: cif_fix_values 5376 2017-05-30 11:51:03Z andrius 
;
_cod_original_sg_symbol_H-M P-1
_cod_database_code 7018439

loop_
_symmetry_equiv_pos_as_xyz
'x, y, z'
'-x, -y, -z'

loop_
_atom_site_label
_atom_site_type_symbol
_atom_site_fract_x
_atom_site_fract_y
_atom_site_fract_z
_atom_site_U_iso_or_equiv
_atom_site_adp_type
_atom_site_occupancy
_atom_site_symmetry_multiplicity
_atom_site_calc_flag
_atom_site_refinement_flags
I1 I 0.83511(7) 0.22119(6) -0.10924(6) 0.05949(15) Uani 1 1 d .
N1 N 0.2487(10) 0.1767(10) 0.2560(8) 0.072(2) Uani 1 1 d .
H1 H 0.1431 0.1713 0.3252 0.087 Uiso 1 1 calc R
C4 C 0.4058(10) 0.2957(9) 0.0293(9) 0.0549(18) Uani 1 1 d .
H4 H 0.4026 0.3684 -0.0528 0.066 Uiso 1 1 calc R
C3 C 0.5779(9) 0.1976(8) 0.0448(7) 0.0392(13) Uani 1 1 d .
C1 C 0.4112(13) 0.0810(11) 0.2700(9) 0.067(2) Uani 1 1 d .
H2 H 0.4102 0.0095 0.3533 0.080 Uiso 1 1 calc R
C5 C 0.2389(10) 0.2816(11) 0.1403(11) 0.069(2) Uani 1 1 d .
H5 H 0.1200 0.3453 0.1341 0.083 Uiso 1 1 calc R
C2 C 0.5795(11) 0.0862(9) 0.1639(8) 0.0534(17) Uani 1 1 d .
H3 H 0.6953 0.0156 0.1709 0.064 Uiso 1 1 calc R
U1 U 0.5000 0.5000 0.5000 0.03183(9) Uani 1 2 d S
Br1 Br 0.79738(9) 0.18570(8) 0.43206(8) 0.04905(17) Uani 1 1 d .
Br2 Br 0.76766(11) 0.66411(10) 0.34103(10) 0.0622(2) Uani 1 1 d .
O1 O 0.4671(6) 0.4745(6) 0.3176(5) 0.0472(11) Uani 1 1 d .

loop_
_atom_site_aniso_label
_atom_site_aniso_U_11
_atom_site_aniso_U_22
_atom_site_aniso_U_33
_atom_site_aniso_U_23
_atom_site_aniso_U_13
_atom_site_aniso_U_12
I1 0.0406(3) 0.0615(3) 0.0607(3) 0.0093(2) -0.0018(2) -0.0130(2)
N1 0.054(4) 0.088(6) 0.068(4) -0.014(4) 0.010(3) -0.043(4)
C4 0.044(4) 0.050(4) 0.061(4) 0.001(3) -0.017(3) -0.003(3)
C3 0.042(4) 0.035(3) 0.037(3) -0.003(2) -0.004(3) -0.015(3)
C1 0.072(6) 0.070(6) 0.057(4) 0.014(4) -0.006(4) -0.039(5)
C5 0.030(4) 0.073(6) 0.092(6) -0.017(5) -0.018(4) -0.001(4)
C2 0.058(5) 0.047(4) 0.059(4) 0.010(3) -0.020(4) -0.023(3)
U1 0.02876(17) 0.03106(17) 0.03199(15) 0.00411(11) -0.00741(12) -0.00826(12)
Br1 0.0328(3) 0.0386(4) 0.0630(4) 0.0045(3) -0.0077(3) -0.0041(3)
Br2 0.0446(4) 0.0587(5) 0.0761(5) 0.0150(4) -0.0038(3) -0.0264(4)
O1 0.052(3) 0.049(3) 0.043(2) 0.0062(19) -0.021(2) -0.014(2)

loop_
_atom_type_symbol
_atom_type_description
_atom_type_scat_dispersion_real
_atom_type_scat_dispersion_imag
_atom_type_scat_source
C C 0.0033 0.0016 'International Tables Vol C Tables 4.2.6.8 and 6.1.1.4'
Br Br -0.2901 2.4595 'International Tables Vol C Tables 4.2.6.8 and 6.1.1.4'
I I -0.4742 1.8119 'International Tables Vol C Tables 4.2.6.8 and 6.1.1.4'
N N 0.0061 0.0033 'International Tables Vol C Tables 4.2.6.8 and 6.1.1.4'
O O 0.0106 0.0060 'International Tables Vol C Tables 4.2.6.8 and 6.1.1.4'
U U -9.6767 9.6646 'International Tables Vol C Tables 4.2.6.8 and 6.1.1.4'
H H 0.0000 0.0000 'International Tables Vol C Tables 4.2.6.8 and 6.1.1.4'

loop_
_geom_angle_atom_site_label_1
_geom_angle_atom_site_label_2
_geom_angle_atom_site_label_3
_geom_angle
_geom_angle_site_symmetry_1
_geom_angle_site_symmetry_3
C1 N1 C5 123.4(7) . .
C1 N1 H1 118.3 . .
C5 N1 H1 118.3 . .
C5 C4 C3 117.4(7) . .
C5 C4 H4 121.3 . .
C3 C4 H4 121.3 . .
C2 C3 C4 120.3(6) . .
C2 C3 I1 119.8(5) . .
C4 C3 I1 119.8(5) . .
N1 C1 C2 120.0(7) . .
N1 C1 H2 120.0 . .
C2 C1 H2 120.0 . .
N1 C5 C4 119.7(7) . .
N1 C5 H5 120.2 . .
C4 C5 H5 120.2 . .
C1 C2 C3 119.1(7) . .
C1 C2 H3 120.4 . .
C3 C2 H3 120.4 . .
O1 U1 O1 180.000(1) 2_666 .
O1 U1 Br2 89.31(15) 2_666 2_666
O1 U1 Br2 90.69(15) . 2_666
O1 U1 Br2 90.69(15) 2_666 .
O1 U1 Br2 89.31(15) . .
Br2 U1 Br2 180.00(3) 2_666 .
O1 U1 Br1 89.83(15) 2_666 2_666
O1 U1 Br1 90.17(15) . 2_666
Br2 U1 Br1 90.95(2) 2_666 2_666
Br2 U1 Br1 89.05(2) . 2_666
O1 U1 Br1 90.17(15) 2_666 .
O1 U1 Br1 89.83(15) . .
Br2 U1 Br1 89.05(2) 2_666 .
Br2 U1 Br1 90.95(2) . .
Br1 U1 Br1 180.0 2_666 .

loop_
_geom_bond_atom_site_label_1
_geom_bond_atom_site_label_2
_geom_bond_distance
_geom_bond_site_symmetry_2
I1 C3 2.078(6) .
N1 C1 1.310(11) .
N1 C5 1.327(11) .
N1 H1 0.8600 .
C4 C5 1.380(10) .
C4 C3 1.382(9) .
C4 H4 0.9300 .
C3 C2 1.380(9) .
C1 C2 1.346(10) .
C1 H2 0.9300 .
C5 H5 0.9300 .
C2 H3 0.9300 .
U1 O1 1.751(4) 2_666
U1 O1 1.751(4) .
U1 Br2 2.8240(7) 2_666
U1 Br2 2.8240(7) .
U1 Br1 2.8425(6) 2_666
U1 Br1 2.8425(6) .
